data_2215529
loop_
_publ_author_name
'Ni, Zhong-Hai'

_publ_section_title
;Bis(1,10-phenanthroline-\k^2^<i>N</i>,<i>N</i>')-bis(cyanido-\k<i>C</i>)cobalt(III)
 bis(azido-\k^1^<i>N</i>)[1,2-bis(pyridine-2-carboxamido)benzene-\k^4^<i>N</i>]chromate(III)
 monohydrate
;
_journal_coeditor_code HG2289
_journal_issue 10
_journal_name_full 'Acta Crystallographica Section E'
_journal_page_first m2531
_journal_page_last m2532
_journal_paper_doi 10.1107/S1600536807043693
_journal_volume 63
_journal_year 2007
_chemical_formula_iupac '[Co (C12 H8 N2)2 (CN)2 ] [Cr (C18 H12 N4 O2) (N3)2], H2 O'
_chemical_formula_moiety 'C26 H16 Co N6, C18 H12 Cr N10 O2, H2 O'
_chemical_formula_sum 'C44 H30 Co Cr N16 O3'
_chemical_formula_weight 941.77
_chemical_name_systematic
;
Bis(1,10-phenanthroline-<i>\k</i>^2^<i>N</i>,<i>N'</i>)-
bis(cyanido-<i>\k</i><i>C</i>)cobalt(III)
bis(azido-<i>\k</i>^1^<i>N</i>)[1,2-bis(pyridine-2-carboxamido)benzene-
<i>\k</i>^4^<i>N</i>]chromate(III) monohydrate
;
_space_group_IT_number 14
_symmetry_cell_setting monoclinic
_symmetry_space_group_name_Hall '-P 2ybc'
_symmetry_space_group_name_H-M 'P 1 21/c 1'
_atom_sites_solution_hydrogens geom
_atom_sites_solution_primary direct
_atom_sites_solution_secondary difmap
_audit_creation_method SHELXL-97
_cell_angle_alpha 90.00
_cell_angle_beta 105.51(3)
_cell_angle_gamma 90.00
_cell_formula_units_Z 4
_cell_length_a 12.488(3)
_cell_length_b 20.633(4)
_cell_length_c 16.152(3)
_cell_measurement_reflns_used 7868
_cell_measurement_temperature 293(2)
_cell_measurement_theta_max 26.00
_cell_measurement_theta_min 3.11
_cell_volume 4010.2(16)
_computing_cell_refinement 'SAINT-Plus (Bruker, 2001)'
_computing_data_collection 'APEX2 (Bruker, 2004)'
_computing_data_reduction 'SAINT-Plus (Bruker, 2001)'
_computing_molecular_graphics 'XP (Sheldrick, 1998)'
_computing_publication_material 'SHELXL97 and XP (Sheldrick, 1998)'
_computing_structure_refinement 'SHELXL97 (Sheldrick, 1997)'
_computing_structure_solution 'SHELXS97 (Sheldrick, 1997)'
_diffrn_ambient_temperature 293(2)
_diffrn_measured_fraction_theta_full 0.998
_diffrn_measured_fraction_theta_max 0.998
_diffrn_measurement_device_type 'Bruker APEXII CCD area-detector'
_diffrn_measurement_method '\f and \w scans'
_diffrn_radiation_monochromator graphite
_diffrn_radiation_source 'fine-focus sealed tube'
_diffrn_radiation_type MoK\a
_diffrn_radiation_wavelength 0.71073
_diffrn_reflns_av_R_equivalents 0.0458
_diffrn_reflns_av_sigmaI/netI 0.0542
_diffrn_reflns_limit_h_max 15
_diffrn_reflns_limit_h_min -15
_diffrn_reflns_limit_k_max 25
_diffrn_reflns_limit_k_min -22
_diffrn_reflns_limit_l_max 19
_diffrn_reflns_limit_l_min -19
_diffrn_reflns_number 14094
_diffrn_reflns_theta_full 26.00
_diffrn_reflns_theta_max 26.00
_diffrn_reflns_theta_min 3.11
_diffrn_standards_decay_% 0
_diffrn_standards_interval_count 0
_diffrn_standards_interval_time 0
_diffrn_standards_number 0
_exptl_absorpt_coefficient_mu 0.751
_exptl_absorpt_correction_T_max 0.955
_exptl_absorpt_correction_T_min 0.932
_exptl_absorpt_correction_type multi-scan
_exptl_absorpt_process_details '(SADABS; Sheldrick, 2003)'
_exptl_crystal_colour brown
_exptl_crystal_density_diffrn 1.560
_exptl_crystal_density_method 'not measured'
_exptl_crystal_description block
_exptl_crystal_F_000 1924
_exptl_crystal_size_max 0.12
_exptl_crystal_size_mid 0.08
_exptl_crystal_size_min 0.06
_refine_diff_density_max 0.724
_refine_diff_density_min -0.847
_refine_ls_extinction_method none
_refine_ls_goodness_of_fit_ref 1.082
_refine_ls_hydrogen_treatment constr
_refine_ls_matrix_type full
_refine_ls_number_parameters 594
_refine_ls_number_reflns 7868
_refine_ls_number_restraints 0
_refine_ls_restrained_S_all 1.082
_refine_ls_R_factor_all 0.0665
_refine_ls_R_factor_gt 0.0548
_refine_ls_shift/su_max 0.000
_refine_ls_shift/su_mean 0.000
_refine_ls_structure_factor_coef Fsqd
_refine_ls_weighting_details 'calc w=1/[\s^2^(Fo^2^)+(0.1216P)^2^] where P=(Fo^2^+2Fc^2^)/3'
_refine_ls_weighting_scheme calc
_refine_ls_wR_factor_gt 0.1548
_refine_ls_wR_factor_ref 0.1621
_reflns_number_gt 6341
_reflns_number_total 7868
_reflns_threshold_expression I>2\s(I)
_cod_data_source_file hg2289.cif
_cod_data_source_block I
_cod_depositor_comments
;
The following automatic conversions were performed:
'_symmetry_cell_setting' value 'Monoclinic' changed to 'monoclinic'
according to '/home/saulius/struct/CIF-dictionaries/cif_core.dic'
dictionary named 'cif_core.dic' version 2.4.1 from 2010-06-29.

Automatic conversion script
Id: cif_fix_enum 1527 2010-12-29 10:47:43Z saulius 

The following automatic conversions were performed:

'_symmetry_cell_setting' value 'Monoclinic' changed to 'monoclinic'
according to /home/saulius/struct/CIF-dictionaries/cif_core.dic
dictionary named 'cif_core.dic' version 2.4.1 from 2010-06-29.

Automatic conversion script
Id: cif_fix_values 1715 2011-07-08 13:25:40Z adriana 
;
_cod_original_cell_volume 4010.2(14)
_cod_original_sg_symbol_H-M 'P 21/c'
_cod_database_code 2215529
_cod_database_fobs_code 2215529

loop_
_symmetry_equiv_pos_as_xyz
'x, y, z'
'-x, -y, -z'
'-x, y+1/2, -z+1/2'
'x, -y-1/2, z-1/2'

loop_
_atom_site_type_symbol
_atom_site_label
_atom_site_fract_x
_atom_site_fract_y
_atom_site_fract_z
_atom_site_U_iso_or_equiv
_atom_site_adp_type
_atom_site_calc_flag
_atom_site_refinement_flags
_atom_site_occupancy
Co Co 0.48482(3) 0.43739(2) 0.26435(3) 0.03403(15) Uani d . 1
Cr Cr 0.04038(4) 0.31652(2) 0.78682(3) 0.02753(14) Uani d . 1
N N16 0.4510(2) 0.36270(12) 0.18250(16) 0.0355(6) Uani d . 1
N N14 0.4596(2) 0.49881(12) 0.16649(16) 0.0340(6) Uani d . 1
N N13 0.3268(2) 0.45023(13) 0.25147(18) 0.0387(6) Uani d . 1
N N15 0.6384(2) 0.42009(12) 0.26441(16) 0.0345(6) Uani d . 1
C C2 0.5214(3) 0.50586(15) 0.3448(2) 0.0363(7) Uani d . 1
C C44 0.3497(3) 0.51591(15) 0.13662(19) 0.0375(7) Uani d . 1
C C31 0.6473(2) 0.36849(14) 0.21268(18) 0.0320(6) Uani d . 1
C C26 0.7494(3) 0.29169(16) 0.1469(2) 0.0422(8) Uani d . 1
H H26 0.8163 0.2768 0.1391 0.051 Uiso calc R 1
C C25 0.6524(3) 0.26162(16) 0.1057(2) 0.0413(7) Uani d . 1
H H25 0.6543 0.2262 0.0705 0.050 Uiso calc R 1
C C32 0.5461(3) 0.33708(14) 0.16906(18) 0.0326(6) Uani d . 1
C C27 0.7491(3) 0.34638(15) 0.2023(2) 0.0375(7) Uani d . 1
C C42 0.2629(3) 0.42475(17) 0.2973(2) 0.0485(9) Uani d . 1
H H42 0.2954 0.3999 0.3455 0.058 Uiso calc R 1
C C43 0.2782(3) 0.48836(16) 0.1827(2) 0.0402(7) Uani d . 1
C C33 0.5317(3) 0.52480(15) 0.1277(2) 0.0378(7) Uani d . 1
H H33 0.6066 0.5142 0.1475 0.045 Uiso calc R 1
C C30 0.7311(3) 0.45073(15) 0.3062(2) 0.0381(7) Uani d . 1
H H30 0.7261 0.4858 0.3412 0.046 Uiso calc R 1
C C39 0.1631(3) 0.50154(19) 0.1558(2) 0.0497(9) Uani d . 1
C C1 0.5089(3) 0.38246(17) 0.3630(2) 0.0477(8) Uani d . 1
C C36 0.3083(3) 0.55698(17) 0.0659(2) 0.0455(8) Uani d . 1
C C24 0.5466(3) 0.28377(15) 0.11573(19) 0.0359(7) Uani d . 1
C C34 0.4979(3) 0.56720(16) 0.0586(2) 0.0442(8) Uani d . 1
H H34 0.5502 0.5848 0.0335 0.053 Uiso calc R 1
N N2 0.5447(2) 0.54653(14) 0.39523(18) 0.0439(7) Uani d . 1
C C21 0.3543(3) 0.33494(17) 0.1426(2) 0.0431(8) Uani d . 1
H H21 0.2891 0.3517 0.1514 0.052 Uiso calc R 1
C C22 0.3479(3) 0.28153(17) 0.0882(2) 0.0457(8) Uani d . 1
H H22 0.2790 0.2637 0.0614 0.055 Uiso calc R 1
C C23 0.4426(3) 0.25524(16) 0.0740(2) 0.0428(8) Uani d . 1
H H23 0.4387 0.2196 0.0380 0.051 Uiso calc R 1
C C28 0.8464(3) 0.37959(16) 0.2482(2) 0.0442(8) Uani d . 1
H H28 0.9159 0.3664 0.2439 0.053 Uiso calc R 1
C C29 0.8367(3) 0.43134(17) 0.2990(2) 0.0471(8) Uani d . 1
H H29 0.8999 0.4538 0.3287 0.057 Uiso calc R 1
C C40 0.0974(3) 0.4723(2) 0.2051(3) 0.0601(11) Uani d . 1
H H40 0.0209 0.4787 0.1904 0.072 Uiso calc R 1
C C41 0.1474(3) 0.4346(2) 0.2741(3) 0.0568(10) Uani d . 1
H H41 0.1044 0.4153 0.3063 0.068 Uiso calc R 1
C C35 0.3872(3) 0.58321(17) 0.0271(2) 0.0484(8) Uani d . 1
H H35 0.3647 0.6112 -0.0195 0.058 Uiso calc R 1
N N1 0.5321(3) 0.35124(16) 0.4228(2) 0.0646(10) Uani d . 1
C C37 0.1908(3) 0.5694(2) 0.0390(2) 0.0575(10) Uani d . 1
H H37 0.1616 0.5957 -0.0084 0.069 Uiso calc R 1
C C38 0.1223(3) 0.5429(2) 0.0825(3) 0.0594(11) Uani d . 1
H H38 0.0466 0.5518 0.0642 0.071 Uiso calc R 1
O O1 0.16269(17) 0.41625(10) 0.61221(13) 0.0341(5) Uani d . 1
N N10 0.04882(19) 0.37818(11) 0.69427(15) 0.0287(5) Uani d . 1
N N9 0.2114(2) 0.30820(11) 0.79160(16) 0.0318(5) Uani d . 1
C C14 -0.1470(2) 0.38842(13) 0.68146(17) 0.0285(6) Uani d . 1
C C9 -0.0538(2) 0.40809(14) 0.65158(18) 0.0284(6) Uani d . 1
C C7 0.2385(2) 0.34648(13) 0.73176(18) 0.0293(6) Uani d . 1
O O2 -0.28973(18) 0.33717(12) 0.78485(15) 0.0425(5) Uani d . 1
N N3 0.0139(2) 0.23662(13) 0.71132(18) 0.0389(6) Uani d . 1
C C10 -0.0714(2) 0.45191(13) 0.58276(18) 0.0303(6) Uani d . 1
H H10 -0.0118 0.4658 0.5630 0.036 Uiso calc R 1
N N12 -0.0250(2) 0.26168(12) 0.87107(15) 0.0326(5) Uani d . 1
N N11 -0.11798(19) 0.34461(12) 0.75174(15) 0.0298(5) Uani d . 1
C C8 0.1444(2) 0.38425(13) 0.67296(18) 0.0296(6) Uani d . 1
C C13 -0.2535(2) 0.41110(15) 0.64024(19) 0.0335(6) Uani d . 1
H H13 -0.3141 0.3974 0.6589 0.040 Uiso calc R 1
N N6 0.0900(2) 0.38274(14) 0.88251(17) 0.0421(6) Uani d . 1
N N4 0.0581(2) 0.21842(14) 0.65907(18) 0.0432(7) Uani d . 1
C C15 -0.1905(2) 0.32277(15) 0.79499(19) 0.0333(6) Uani d . 1
C C6 0.3468(3) 0.35121(15) 0.72515(19) 0.0350(7) Uani d . 1
H H6 0.3631 0.3771 0.6830 0.042 Uiso calc R 1
C C3 0.2934(3) 0.27424(16) 0.8455(2) 0.0393(7) Uani d . 1
H H3 0.2752 0.2471 0.8857 0.047 Uiso calc R 1
C C16 -0.1345(2) 0.27401(14) 0.86214(18) 0.0336(6) Uani d . 1
N N7 0.1550(3) 0.42476(17) 0.8833(2) 0.0571(9) Uani d . 1
C C17 -0.1936(3) 0.24049(17) 0.9103(2) 0.0422(8) Uani d . 1
H H17 -0.2683 0.2496 0.9041 0.051 Uiso calc R 1
C C5 0.4312(3) 0.31656(15) 0.7828(2) 0.0381(7) Uani d . 1
H H5 0.5045 0.3196 0.7799 0.046 Uiso calc R 1
C C4 0.4039(3) 0.27792(16) 0.8437(2) 0.0422(8) Uani d . 1
H H4 0.4585 0.2547 0.8830 0.051 Uiso calc R 1
C C20 0.0263(3) 0.21634(16) 0.9270(2) 0.0408(7) Uani d . 1
H H20 0.1013 0.2084 0.9330 0.049 Uiso calc R 1
C C19 -0.0279(3) 0.18087(17) 0.9763(2) 0.0450(8) Uani d . 1
H H19 0.0097 0.1495 1.0144 0.054 Uiso calc R 1
C C18 -0.1399(3) 0.19328(17) 0.9675(2) 0.0460(8) Uani d . 1
H H18 -0.1784 0.1701 0.9997 0.055 Uiso calc R 1
N N5 0.0992(4) 0.1979(2) 0.6088(3) 0.0848(13) Uani d . 1
N N8 0.2144(4) 0.4691(2) 0.8828(3) 0.1045(18) Uani d . 1
O O1W 0.2765(2) 0.36408(11) 0.49069(15) 0.0454(5) Uani d . 1
C C11 -0.1783(3) 0.47473(15) 0.54393(18) 0.0346(7) Uani d . 1
H H11 -0.1890 0.5042 0.4989 0.042 Uiso calc R 1
C C12 -0.2696(3) 0.45383(15) 0.57176(19) 0.0369(7) Uani d . 1
H H12 -0.3406 0.4685 0.5444 0.044 Uiso calc R 1
H H1A 0.2384 0.3754 0.5245 0.055 Uiso d R 1
H H1B 0.3419 0.3797 0.5070 0.055 Uiso d R 1

loop_
_atom_site_aniso_label
_atom_site_aniso_U_11
_atom_site_aniso_U_22
_atom_site_aniso_U_33
_atom_site_aniso_U_12
_atom_site_aniso_U_13
_atom_site_aniso_U_23
Co 0.0382(3) 0.0328(2) 0.0358(2) -0.00662(17) 0.01811(18) -0.00425(17)
Cr 0.0251(2) 0.0305(3) 0.0292(2) -0.00140(17) 0.01109(18) 0.00460(18)
N16 0.0385(14) 0.0345(13) 0.0386(13) -0.0076(11) 0.0190(11) -0.0037(11)
N14 0.0363(14) 0.0340(13) 0.0362(13) -0.0057(11) 0.0172(11) -0.0071(11)
N13 0.0411(15) 0.0392(14) 0.0408(14) -0.0081(12) 0.0196(12) -0.0100(12)
N15 0.0372(14) 0.0311(13) 0.0360(13) -0.0010(11) 0.0110(11) -0.0017(11)
C2 0.0354(16) 0.0374(17) 0.0406(16) -0.0035(13) 0.0179(13) -0.0024(14)
C44 0.0414(17) 0.0373(17) 0.0373(16) 0.0017(14) 0.0163(13) -0.0095(13)
C31 0.0371(16) 0.0285(14) 0.0319(14) 0.0027(12) 0.0119(12) 0.0022(12)
C26 0.0405(18) 0.0386(17) 0.0471(18) 0.0119(14) 0.0108(14) -0.0020(15)
C25 0.0492(19) 0.0315(16) 0.0421(17) 0.0089(14) 0.0103(14) -0.0022(13)
C32 0.0386(16) 0.0311(15) 0.0307(14) -0.0013(12) 0.0135(12) 0.0003(12)
C27 0.0359(17) 0.0321(16) 0.0421(17) 0.0058(13) 0.0062(13) 0.0023(13)
C42 0.060(2) 0.0448(19) 0.052(2) -0.0142(16) 0.0351(18) -0.0120(16)
C43 0.0412(17) 0.0460(18) 0.0397(17) -0.0044(14) 0.0219(14) -0.0168(14)
C33 0.0409(17) 0.0364(16) 0.0409(17) -0.0079(13) 0.0190(14) -0.0041(14)
C30 0.0363(17) 0.0360(16) 0.0406(17) -0.0036(13) 0.0079(13) -0.0056(13)
C39 0.0413(19) 0.058(2) 0.054(2) 0.0003(16) 0.0204(16) -0.0227(18)
C1 0.063(2) 0.0397(19) 0.047(2) -0.0150(16) 0.0257(17) -0.0051(16)
C36 0.053(2) 0.0433(19) 0.0416(18) 0.0054(16) 0.0148(15) -0.0090(15)
C24 0.0448(18) 0.0330(16) 0.0309(14) -0.0031(13) 0.0117(13) 0.0001(12)
C34 0.058(2) 0.0417(18) 0.0406(18) -0.0042(16) 0.0269(16) -0.0042(15)
N2 0.0464(17) 0.0456(16) 0.0440(16) -0.0035(13) 0.0197(13) -0.0026(14)
C21 0.0381(18) 0.0483(19) 0.0466(19) -0.0076(15) 0.0176(15) -0.0053(16)
C22 0.0455(19) 0.048(2) 0.0469(18) -0.0153(16) 0.0173(15) -0.0131(16)
C23 0.056(2) 0.0361(17) 0.0396(17) -0.0096(15) 0.0184(15) -0.0060(14)
C28 0.0334(17) 0.0446(19) 0.0526(19) 0.0062(14) 0.0078(14) -0.0045(15)
C29 0.0375(18) 0.046(2) 0.055(2) -0.0030(15) 0.0063(16) -0.0113(16)
C40 0.0376(19) 0.073(3) 0.076(3) -0.0107(19) 0.0267(19) -0.038(2)
C41 0.054(2) 0.060(2) 0.067(3) -0.0208(19) 0.035(2) -0.024(2)
C35 0.070(2) 0.0411(18) 0.0382(17) 0.0057(17) 0.0218(17) -0.0002(15)
N1 0.093(3) 0.0475(19) 0.0525(19) -0.0193(18) 0.0174(18) -0.0004(16)
C37 0.056(2) 0.069(3) 0.046(2) 0.021(2) 0.0112(18) -0.0079(18)
C38 0.0367(19) 0.077(3) 0.063(2) 0.0106(18) 0.0106(17) -0.027(2)
O1 0.0360(11) 0.0369(11) 0.0349(11) -0.0014(9) 0.0189(9) 0.0054(9)
N10 0.0267(12) 0.0304(12) 0.0309(12) -0.0008(9) 0.0110(9) 0.0023(10)
N9 0.0294(13) 0.0319(13) 0.0352(13) -0.0026(10) 0.0106(10) 0.0033(10)
C14 0.0329(15) 0.0298(14) 0.0252(13) 0.0008(12) 0.0120(11) -0.0017(11)
C9 0.0310(15) 0.0281(14) 0.0294(13) 0.0021(11) 0.0134(11) -0.0017(11)
C7 0.0278(14) 0.0268(14) 0.0343(14) -0.0040(11) 0.0101(11) -0.0023(12)
O2 0.0334(12) 0.0527(13) 0.0472(13) 0.0067(10) 0.0208(10) 0.0123(11)
N3 0.0340(14) 0.0373(14) 0.0526(16) -0.0067(11) 0.0243(12) -0.0050(12)
C10 0.0366(16) 0.0276(14) 0.0305(14) 0.0016(12) 0.0153(12) -0.0005(12)
N12 0.0307(13) 0.0356(13) 0.0328(12) -0.0024(10) 0.0106(10) 0.0048(11)
N11 0.0288(12) 0.0320(13) 0.0306(12) -0.0002(10) 0.0113(10) 0.0053(10)
C8 0.0337(15) 0.0272(14) 0.0303(14) -0.0039(12) 0.0129(11) -0.0007(11)
C13 0.0293(15) 0.0373(16) 0.0352(15) 0.0010(12) 0.0109(12) -0.0018(13)
N6 0.0441(16) 0.0480(16) 0.0390(14) -0.0097(13) 0.0194(12) -0.0063(12)
N4 0.0390(15) 0.0460(16) 0.0477(16) 0.0054(12) 0.0170(13) 0.0062(13)
C15 0.0300(15) 0.0383(16) 0.0339(15) -0.0003(12) 0.0128(12) -0.0004(12)
C6 0.0365(16) 0.0349(16) 0.0377(15) -0.0053(13) 0.0173(13) -0.0011(13)
C3 0.0351(17) 0.0405(18) 0.0425(17) 0.0016(13) 0.0104(13) 0.0080(14)
C16 0.0352(16) 0.0359(16) 0.0331(15) -0.0024(13) 0.0148(12) 0.0030(12)
N7 0.0446(17) 0.071(2) 0.065(2) -0.0131(17) 0.0302(15) -0.0287(17)
C17 0.0376(18) 0.050(2) 0.0448(18) 0.0018(14) 0.0212(14) 0.0090(15)
C5 0.0278(15) 0.0432(18) 0.0456(17) -0.0015(13) 0.0135(13) -0.0069(14)
C4 0.0361(17) 0.0414(18) 0.0469(18) 0.0063(14) 0.0073(14) 0.0031(15)
C20 0.0374(17) 0.0465(19) 0.0399(16) -0.0008(14) 0.0128(14) 0.0102(15)
C19 0.049(2) 0.0461(19) 0.0403(17) -0.0002(15) 0.0119(15) 0.0161(15)
C18 0.050(2) 0.049(2) 0.0466(19) -0.0047(15) 0.0276(16) 0.0150(16)
N5 0.089(3) 0.112(3) 0.069(2) 0.039(3) 0.048(2) 0.004(2)
N8 0.093(3) 0.113(4) 0.136(4) -0.061(3) 0.079(3) -0.073(3)
O1W 0.0485(14) 0.0441(13) 0.0477(13) 0.0022(11) 0.0203(11) -0.0017(10)
C11 0.0463(18) 0.0303(15) 0.0280(14) 0.0059(13) 0.0113(12) 0.0036(12)
C12 0.0377(17) 0.0380(17) 0.0356(16) 0.0071(13) 0.0107(13) -0.0018(13)

loop_
_atom_type_symbol
_atom_type_description
_atom_type_scat_dispersion_real
_atom_type_scat_dispersion_imag
_atom_type_scat_source
C C 0.0033 0.0016 'International Tables Vol C Tables 4.2.6.8 and 6.1.1.4'
H H 0.0000 0.0000 'International Tables Vol C Tables 4.2.6.8 and 6.1.1.4'
N N 0.0061 0.0033 'International Tables Vol C Tables 4.2.6.8 and 6.1.1.4'
O O 0.0106 0.0060 'International Tables Vol C Tables 4.2.6.8 and 6.1.1.4'
Cr Cr 0.3209 0.6236 'International Tables Vol C Tables 4.2.6.8 and 6.1.1.4'
Co Co 0.3494 0.9721 'International Tables Vol C Tables 4.2.6.8 and 6.1.1.4'

loop_
_geom_angle_atom_site_label_1
_geom_angle_atom_site_label_2
_geom_angle_atom_site_label_3
_geom_angle
C2 Co C1 85.12(14)
C2 Co N13 91.34(12)
C1 Co N13 95.68(14)
C2 Co N15 94.57(12)
C1 Co N15 87.44(14)
N13 Co N15 173.54(11)
C2 Co N14 91.60(12)
C1 Co N14 176.61(12)
N13 Co N14 83.53(11)
N15 Co N14 93.67(11)
C2 Co N16 177.62(13)
C1 Co N16 93.01(13)
N13 Co N16 90.31(11)
N15 Co N16 83.87(11)
N14 Co N16 90.29(10)
N10 Cr N11 81.26(10)
N10 Cr N3 95.81(10)
N11 Cr N3 94.33(11)
N10 Cr N6 94.30(11)
N11 Cr N6 95.64(11)
N3 Cr N6 166.76(12)
N10 Cr N12 160.45(10)
N11 Cr N12 79.19(10)
N3 Cr N12 85.53(10)
N6 Cr N12 87.81(10)
N10 Cr N9 79.86(10)
N11 Cr N9 161.12(10)
N3 Cr N9 87.54(10)
N6 Cr N9 85.85(11)
N12 Cr N9 119.69(10)
C21 N16 C32 117.9(3)
C21 N16 Co 130.7(2)
C32 N16 Co 111.3(2)
C33 N14 C44 117.8(3)
C33 N14 Co 130.2(2)
C44 N14 Co 112.0(2)
C42 N13 C43 118.4(3)
C42 N13 Co 128.9(3)
C43 N13 Co 112.6(2)
C30 N15 C31 118.4(3)
C30 N15 Co 129.3(2)
C31 N15 Co 112.3(2)
N2 C2 Co 178.4(3)
N14 C44 C36 123.8(3)
N14 C44 C43 114.9(3)
C36 C44 C43 121.3(3)
N15 C31 C27 123.2(3)
N15 C31 C32 116.6(3)
C27 C31 C32 120.3(3)
C25 C26 C27 120.5(3)
C25 C26 H26 119.7
C27 C26 H26 119.7
C26 C25 C24 121.3(3)
C26 C25 H25 119.3
C24 C25 H25 119.3
N16 C32 C24 123.3(3)
N16 C32 C31 115.9(3)
C24 C32 C31 120.8(3)
C31 C27 C28 117.3(3)
C31 C27 C26 118.9(3)
C28 C27 C26 123.9(3)
N13 C42 C41 121.4(4)
N13 C42 H42 119.3
C41 C42 H42 119.3
N13 C43 C39 123.9(3)
N13 C43 C44 116.7(3)
C39 C43 C44 119.4(3)
N14 C33 C34 121.9(3)
N14 C33 H33 119.0
C34 C33 H33 119.0
N15 C30 C29 121.8(3)
N15 C30 H30 119.1
C29 C30 H30 119.1
C43 C39 C40 116.0(4)
C43 C39 C38 118.4(3)
C40 C39 C38 125.6(3)
N1 C1 Co 174.4(4)
C44 C36 C35 116.4(3)
C44 C36 C37 118.5(3)
C35 C36 C37 125.1(3)
C32 C24 C23 117.6(3)
C32 C24 C25 118.2(3)
C23 C24 C25 124.2(3)
C35 C34 C33 120.4(3)
C35 C34 H34 119.8
C33 C34 H34 119.8
N16 C21 C22 122.2(3)
N16 C21 H21 118.9
C22 C21 H21 118.9
C23 C22 C21 120.5(3)
C23 C22 H22 119.7
C21 C22 H22 119.7
C22 C23 C24 118.4(3)
C22 C23 H23 120.8
C24 C23 H23 120.8
C29 C28 C27 119.2(3)
C29 C28 H28 120.4
C27 C28 H28 120.4
C28 C29 C30 120.3(3)
C28 C29 H29 119.9
C30 C29 H29 119.9
C41 C40 C39 119.5(4)
C41 C40 H40 120.2
C39 C40 H40 120.2
C40 C41 C42 120.8(4)
C40 C41 H41 119.6
C42 C41 H41 119.6
C34 C35 C36 119.6(3)
C34 C35 H35 120.2
C36 C35 H35 120.2
C38 C37 C36 120.3(4)
C38 C37 H37 119.9
C36 C37 H37 119.9
C37 C38 C39 122.1(3)
C37 C38 H38 119.0
C39 C38 H38 119.0
C8 N10 C9 125.9(2)
C8 N10 Cr 119.05(19)
C9 N10 Cr 114.84(18)
C3 N9 C7 118.0(3)
C3 N9 Cr 130.4(2)
C7 N9 Cr 111.50(19)
C13 C14 N11 126.9(3)
C13 C14 C9 120.0(3)
N11 C14 C9 113.1(2)
C10 C9 N10 126.4(3)
C10 C9 C14 118.7(3)
N10 C9 C14 114.9(2)
N9 C7 C6 121.9(3)
N9 C7 C8 116.5(2)
C6 C7 C8 121.6(3)
N4 N3 Cr 130.8(2)
C11 C10 C9 120.1(3)
C11 C10 H10 120.0
C9 C10 H10 120.0
C20 N12 C16 119.3(3)
C20 N12 Cr 128.0(2)
C16 N12 Cr 112.65(18)
C15 N11 C14 124.0(2)
C15 N11 Cr 120.28(19)
C14 N11 Cr 115.74(18)
O1 C8 N10 128.0(3)
O1 C8 C7 119.2(3)
N10 C8 C7 112.8(2)
C12 C13 C14 120.6(3)
C12 C13 H13 119.7
C14 C13 H13 119.7
N7 N6 Cr 124.6(2)
N5 N4 N3 176.9(4)
O2 C15 N11 129.1(3)
O2 C15 C16 120.6(3)
N11 C15 C16 110.3(2)
C7 C6 C5 119.3(3)
C7 C6 H6 120.4
C5 C6 H6 120.4
N9 C3 C4 123.0(3)
N9 C3 H3 118.5
C4 C3 H3 118.5
N12 C16 C17 121.1(3)
N12 C16 C15 117.5(2)
C17 C16 C15 121.3(3)
N8 N7 N6 176.0(5)
C18 C17 C16 119.2(3)
C18 C17 H17 120.4
C16 C17 H17 120.4
C4 C5 C6 118.9(3)
C4 C5 H5 120.6
C6 C5 H5 120.6
C5 C4 C3 118.9(3)
C5 C4 H4 120.6
C3 C4 H4 120.6
N12 C20 C19 122.6(3)
N12 C20 H20 118.7
C19 C20 H20 118.7
C20 C19 C18 118.5(3)
C20 C19 H19 120.8
C18 C19 H19 120.8
C17 C18 C19 119.4(3)
C17 C18 H18 120.3
C19 C18 H18 120.3
H1A O1W H1B 110.7
C10 C11 C12 121.0(3)
C10 C11 H11 119.5
C12 C11 H11 119.5
C13 C12 C11 119.7(3)
C13 C12 H12 120.1
C11 C12 H12 120.1

loop_
_geom_bond_atom_site_label_1
_geom_bond_atom_site_label_2
_geom_bond_distance
Co C2 1.891(3)
Co C1 1.913(4)
Co N13 1.946(3)
Co N15 1.951(3)
Co N14 1.984(3)
Co N16 2.001(3)
Cr N10 1.987(2)
Cr N11 1.992(2)
Cr N3 2.024(3)
Cr N6 2.032(3)
Cr N12 2.096(2)
Cr N9 2.123(3)
N16 C21 1.336(4)
N16 C32 1.370(4)
N14 C33 1.340(4)
N14 C44 1.373(4)
N13 C42 1.333(4)
N13 C43 1.364(4)
N15 C30 1.333(4)
N15 C31 1.376(4)
C2 N2 1.152(4)
C44 C36 1.405(5)
C44 C43 1.426(4)
C31 C27 1.402(4)
C31 C32 1.427(4)
C26 C25 1.366(5)
C26 C27 1.441(4)
C26 H26 0.9300
C25 C24 1.447(5)
C25 H25 0.9300
C32 C24 1.398(4)
C27 C28 1.420(4)
C42 C41 1.405(6)
C42 H42 0.9300
C43 C39 1.411(5)
C33 C34 1.392(5)
C33 H33 0.9300
C30 C29 1.413(5)
C30 H30 0.9300
C39 C40 1.422(6)
C39 C38 1.439(6)
C1 N1 1.132(5)
C36 C35 1.409(5)
C36 C37 1.438(5)
C24 C23 1.422(4)
C34 C35 1.380(5)
C34 H34 0.9300
C21 C22 1.398(5)
C21 H21 0.9300
C22 C23 1.375(5)
C22 H22 0.9300
C23 H23 0.9300
C28 C29 1.371(5)
C28 H28 0.9300
C29 H29 0.9300
C40 C41 1.366(6)
C40 H40 0.9300
C41 H41 0.9300
C35 H35 0.9300
C37 C38 1.359(6)
C37 H37 0.9300
C38 H38 0.9300
O1 C8 1.254(3)
N10 C8 1.333(4)
N10 C9 1.423(4)
N9 C3 1.350(4)
N9 C7 1.359(4)
C14 C13 1.399(4)
C14 N11 1.420(4)
C14 C9 1.433(4)
C9 C10 1.404(4)
C7 C6 1.388(4)
C7 C8 1.514(4)
O2 C15 1.242(4)
N3 N4 1.187(4)
C10 C11 1.396(4)
C10 H10 0.9300
N12 C20 1.339(4)
N12 C16 1.360(4)
N11 C15 1.360(4)
C13 C12 1.387(4)
C13 H13 0.9300
N6 N7 1.186(4)
N4 N5 1.152(4)
C15 C16 1.507(4)
C6 C5 1.402(4)
C6 H6 0.9300
C3 C4 1.389(5)
C3 H3 0.9300
C16 C17 1.392(4)
N7 N8 1.179(5)
C17 C18 1.386(5)
C17 H17 0.9300
C5 C4 1.379(5)
C5 H5 0.9300
C4 H4 0.9300
C20 C19 1.384(4)
C20 H20 0.9300
C19 C18 1.392(5)
C19 H19 0.9300
C18 H18 0.9300
O1W H1A 0.8472
O1W H1B 0.8517
C11 C12 1.401(4)
C11 H11 0.9300
C12 H12 0.9300

loop_
_geom_hbond_atom_site_label_D
_geom_hbond_atom_site_label_H
_geom_hbond_atom_site_label_A
_geom_hbond_site_symmetry_A
_geom_hbond_distance_DH
_geom_hbond_distance_HA
_geom_hbond_distance_DA
_geom_hbond_angle_DHA
O1W H1A O1 1_555 0.847 2.080 2.919(2) 170.84
O1W H1B N2 2_666 0.852 2.371 3.095(2) 143.26
C4 H4 N1 4_566 0.931 2.392 3.194(5) 144.36
C21 H21 N5 4_565 0.930 2.504 3.158(6) 127.56
C22 H22 N5 4_565 0.929 2.679 3.239(6) 119.48
C23 H23 O1W 4_565 0.931 2.615 3.268(2) 127.68
C26 H26 N3 4_665 0.930 2.447 3.240(5) 143.22
C30 H30 O1 2_666 0.931 2.454 3.177(3) 134.62
C33 H33 N8 2_666 0.930 2.437 3.223(6) 142.16
C38 H38 N6 2_566 0.930 2.502 3.241(5) 136.52
C42 H42 O1W 1_555 0.930 2.529 3.327(2) 144.03
